data_2227086
loop_
_publ_author_name
'Cui, Li-Na'
'Hu, Ke-Yi'
'Jin, Qiong-Hua'
'Zhang, Cun-Lin'

_publ_section_title
;
 (Perchlorato-\k<i>O</i>)tris(triphenylphosphine-\k<i>P</i>)silver(I)
;
_journal_coeditor_code SU2189
_journal_issue 8
_journal_name_full 'Acta Crystallographica Section E'
_journal_page_first m871
_journal_paper_doi 10.1107/S1600536810025171
_journal_volume 66
_journal_year 2010
_chemical_formula_iupac '[Ag (C18 H15 P)3 (Cl O4)]'
_chemical_formula_moiety 'C54 H45 Ag Cl O4 P3'
_chemical_formula_sum 'C54 H45 Ag Cl O4 P3'
_chemical_formula_weight 994.13
_chemical_name_systematic
;
(Perchlorato-\k<i>O</i>)tris(triphenylphosphine-\k<i>P</i>)silver(I)
;
_space_group_IT_number 14
_symmetry_cell_setting monoclinic
_symmetry_space_group_name_Hall '-P 2yn'
_symmetry_space_group_name_H-M 'P 1 21/n 1'
_atom_sites_solution_hydrogens geom
_atom_sites_solution_primary direct
_atom_sites_solution_secondary difmap
_audit_creation_method SHELXL-97
_cell_angle_alpha 90.00
_cell_angle_beta 94.132(2)
_cell_angle_gamma 90.00
_cell_formula_units_Z 4
_cell_length_a 18.066(2)
_cell_length_b 13.7779(16)
_cell_length_c 19.064(2)
_cell_measurement_reflns_used 2750
_cell_measurement_temperature 298(2)
_cell_measurement_theta_max 19.532
_cell_measurement_theta_min 2.687
_cell_volume 4732.9(9)
_computing_cell_refinement 'SAINT (Bruker, 2007)'
_computing_data_collection 'SMART (Bruker, 2007)'
_computing_data_reduction 'SAINT (Bruker, 2007)'
_computing_molecular_graphics 'SHELXTL (Sheldrick, 2008)'
_computing_publication_material 'SHELXTL (Sheldrick, 2008)'
_computing_structure_refinement 'SHELXL97 (Sheldrick, 2008)'
_computing_structure_solution 'SHELXS97 (Sheldrick, 2008)'
_diffrn_ambient_temperature 298(2)
_diffrn_measured_fraction_theta_full 0.999
_diffrn_measured_fraction_theta_max 0.999
_diffrn_measurement_device_type 'Bruker SMART CCD area-detector'
_diffrn_measurement_method 'phi and omega scans'
_diffrn_radiation_monochromator graphite
_diffrn_radiation_source 'fine-focus sealed tube'
_diffrn_radiation_type MoK\a
_diffrn_radiation_wavelength 0.71073
_diffrn_reflns_av_R_equivalents 0.0690
_diffrn_reflns_av_sigmaI/netI 0.1096
_diffrn_reflns_limit_h_max 19
_diffrn_reflns_limit_h_min -21
_diffrn_reflns_limit_k_max 16
_diffrn_reflns_limit_k_min -13
_diffrn_reflns_limit_l_max 22
_diffrn_reflns_limit_l_min -22
_diffrn_reflns_number 23792
_diffrn_reflns_theta_full 25.01
_diffrn_reflns_theta_max 25.01
_diffrn_reflns_theta_min 1.50
_diffrn_standards_decay_% 0
_diffrn_standards_number 0
_exptl_absorpt_coefficient_mu 0.629
_exptl_absorpt_correction_T_max 0.9005
_exptl_absorpt_correction_T_min 0.8898
_exptl_absorpt_correction_type multi-scan
_exptl_absorpt_process_details '(SADABS; Sheldrick, 2008)'
_exptl_crystal_colour colourless
_exptl_crystal_density_diffrn 1.395
_exptl_crystal_density_method 'not measured'
_exptl_crystal_description block
_exptl_crystal_F_000 2040
_exptl_crystal_size_max 0.19
_exptl_crystal_size_mid 0.18
_exptl_crystal_size_min 0.17
_refine_diff_density_max 0.846
_refine_diff_density_min -1.068
_refine_ls_extinction_method none
_refine_ls_goodness_of_fit_ref 1.033
_refine_ls_hydrogen_treatment constr
_refine_ls_matrix_type full
_refine_ls_number_parameters 605
_refine_ls_number_reflns 8339
_refine_ls_number_restraints 0
_refine_ls_restrained_S_all 1.033
_refine_ls_R_factor_all 0.1292
_refine_ls_R_factor_gt 0.0574
_refine_ls_shift/su_max 0.001
_refine_ls_shift/su_mean 0.000
_refine_ls_structure_factor_coef Fsqd
_refine_ls_weighting_details 'calc w=1/[\s^2^(Fo^2^)+(0.0375P)^2^] where P=(Fo^2^+2Fc^2^)/3'
_refine_ls_weighting_scheme calc
_refine_ls_wR_factor_gt 0.1107
_refine_ls_wR_factor_ref 0.1284
_reflns_number_gt 4010
_reflns_number_total 8339
_reflns_threshold_expression I>2\s(I)
_cod_data_source_file su2189.cif
_cod_data_source_block I
_cod_original_cell_volume 4733.0(9)
_cod_original_sg_symbol_H-M 'P 21/n'
_cod_database_code 2227086
_cod_database_fobs_code 2227086

loop_
_symmetry_equiv_pos_as_xyz
'x, y, z'
'-x+1/2, y+1/2, -z+1/2'
'-x, -y, -z'
'x-1/2, -y-1/2, z-1/2'

loop_
_atom_site_type_symbol
_atom_site_label
_atom_site_fract_x
_atom_site_fract_y
_atom_site_fract_z
_atom_site_U_iso_or_equiv
_atom_site_adp_type
_atom_site_calc_flag
_atom_site_refinement_flags
_atom_site_occupancy
_atom_site_disorder_assembly
_atom_site_disorder_group
Ag Ag1 0.24335(3) 0.81327(3) 0.01311(2) 0.05196(17) Uani d . 1 . .
P P1 0.34225(9) 0.68176(12) 0.00117(8) 0.0493(4) Uani d . 1 A .
P P2 0.17377(9) 0.80044(11) 0.12190(8) 0.0477(4) Uani d . 1 A .
P P3 0.26351(10) 0.98099(11) -0.03809(8) 0.0519(5) Uani d . 1 A .
Cl Cl1 0.09855(15) 0.72401(17) -0.11116(12) 0.0802(6) Uani d . 1 . .
O O1 0.1224(7) 0.8041(13) -0.0700(9) 0.089(5) Uani d P 0.584(14) A 1
O O2 0.0255(6) 0.7017(6) -0.0998(4) 0.080(4) Uani d P 0.584(14) A 1
O O3 0.1416(7) 0.6407(8) -0.0977(5) 0.080(4) Uani d P 0.584(14) A 1
O O4 0.1075(10) 0.7556(15) -0.1821(10) 0.105(6) Uani d P 0.584(14) A 1
O O1' 0.1765(8) 0.7147(13) -0.0977(7) 0.097(6) Uani d P 0.416(14) A 2
O O2' 0.0779(9) 0.6317(10) -0.0900(7) 0.080(6) Uani d P 0.416(14) A 2
O O3' 0.0800(10) 0.8015(17) -0.0690(12) 0.080(6) Uani d P 0.416(14) A 2
O O4' 0.0664(14) 0.728(2) -0.1794(14) 0.105(9) Uani d P 0.416(14) A 2
C C1 0.3718(4) 0.6630(5) -0.0865(3) 0.0579(18) Uani d . 1 . .
C C2 0.3609(4) 0.7343(5) -0.1358(4) 0.084(2) Uani d . 1 A .
H H2 0.3376 0.7916 -0.1241 0.101 Uiso calc R 1 . .
C C3 0.3840(5) 0.7227(6) -0.2031(4) 0.102(3) Uani d . 1 . .
H H3 0.3756 0.7721 -0.2360 0.123 Uiso calc R 1 A .
C C4 0.4186(5) 0.6403(6) -0.2217(4) 0.088(2) Uani d . 1 A .
H H4 0.4355 0.6342 -0.2664 0.106 Uiso calc R 1 . .
C C5 0.4285(4) 0.5664(6) -0.1743(4) 0.095(3) Uani d . 1 . .
H H5 0.4508 0.5088 -0.1870 0.114 Uiso calc R 1 A .
C C6 0.4050(4) 0.5775(5) -0.1071(4) 0.082(2) Uani d . 1 A .
H H6 0.4116 0.5267 -0.0751 0.099 Uiso calc R 1 . .
C C7 0.3143(4) 0.5609(5) 0.0251(4) 0.0632(19) Uani d . 1 . .
C C8 0.2590(5) 0.5177(6) -0.0159(4) 0.096(3) Uani d . 1 A .
H H8 0.2371 0.5520 -0.0540 0.115 Uiso calc R 1 . .
C C9 0.2338(5) 0.4246(7) -0.0034(5) 0.117(3) Uani d . 1 . .
H H9 0.1987 0.3953 -0.0346 0.141 Uiso calc R 1 A .
C C10 0.2612(6) 0.3772(7) 0.0549(5) 0.111(3) Uani d . 1 A .
H H10 0.2400 0.3187 0.0675 0.133 Uiso calc R 1 . .
C C11 0.3199(7) 0.4149(7) 0.0955(5) 0.127(4) Uani d . 1 . .
H H11 0.3425 0.3790 0.1324 0.153 Uiso calc R 1 A .
C C12 0.3457(5) 0.5080(6) 0.0809(4) 0.100(3) Uani d . 1 A .
H H12 0.3846 0.5345 0.1092 0.120 Uiso calc R 1 . .
C C13 0.4285(4) 0.6985(5) 0.0558(3) 0.0600(18) Uani d . 1 . .
C C14 0.4977(4) 0.6821(5) 0.0321(4) 0.083(2) Uani d . 1 A .
H H14 0.5015 0.6629 -0.0142 0.100 Uiso calc R 1 . .
C C15 0.5622(4) 0.6935(6) 0.0762(5) 0.098(3) Uani d . 1 . .
H H15 0.6085 0.6830 0.0594 0.117 Uiso calc R 1 A .
C C16 0.5561(5) 0.7207(5) 0.1453(4) 0.079(2) Uani d . 1 A .
H H16 0.5985 0.7264 0.1757 0.095 Uiso calc R 1 . .
C C17 0.4898(5) 0.7387(5) 0.1686(4) 0.081(2) Uani d . 1 . .
H H17 0.4861 0.7583 0.2149 0.097 Uiso calc R 1 A .
C C18 0.4253(4) 0.7284(5) 0.1235(4) 0.072(2) Uani d . 1 A .
H H18 0.3794 0.7422 0.1403 0.086 Uiso calc R 1 . .
C C19 0.2416(3) 0.7986(5) 0.1960(3) 0.0549(17) Uani d . 1 . .
C C20 0.2915(4) 0.8770(5) 0.2022(3) 0.069(2) Uani d . 1 A .
H H20 0.2876 0.9272 0.1695 0.083 Uiso calc R 1 . .
C C21 0.3461(4) 0.8798(6) 0.2567(4) 0.087(2) Uani d . 1 . .
H H21 0.3778 0.9329 0.2618 0.105 Uiso calc R 1 A .
C C22 0.3534(4) 0.8046(7) 0.3030(4) 0.086(2) Uani d . 1 A .
H H22 0.3909 0.8065 0.3390 0.104 Uiso calc R 1 . .
C C23 0.3075(5) 0.7275(6) 0.2978(4) 0.087(2) Uani d . 1 . .
H H23 0.3137 0.6770 0.3301 0.105 Uiso calc R 1 A .
C C24 0.2503(4) 0.7230(5) 0.2438(4) 0.071(2) Uani d . 1 A .
H H24 0.2186 0.6698 0.2402 0.085 Uiso calc R 1 . .
C C25 0.1121(3) 0.8980(4) 0.1440(3) 0.0477(16) Uani d . 1 . .
C C26 0.0521(4) 0.9169(4) 0.0966(3) 0.0610(18) Uani d . 1 A .
H H26 0.0459 0.8811 0.0552 0.073 Uiso calc R 1 . .
C C27 0.0013(4) 0.9883(5) 0.1101(4) 0.070(2) Uani d . 1 . .
H H27 -0.0393 0.9993 0.0783 0.084 Uiso calc R 1 A .
C C28 0.0105(4) 1.0430(5) 0.1701(4) 0.069(2) Uani d . 1 A .
H H28 -0.0237 1.0910 0.1791 0.083 Uiso calc R 1 . .
C C29 0.0696(4) 1.0266(5) 0.2160(4) 0.069(2) Uani d . 1 . .
H H29 0.0767 1.0650 0.2561 0.082 Uiso calc R 1 A .
C C30 0.1202(4) 0.9529(5) 0.2045(3) 0.0609(18) Uani d . 1 A .
H H30 0.1594 0.9408 0.2376 0.073 Uiso calc R 1 . .
C C31 0.1149(3) 0.6960(4) 0.1318(3) 0.0524(16) Uani d . 1 . .
C C32 0.0666(4) 0.6891(5) 0.1848(4) 0.0699(19) Uani d . 1 A .
H H32 0.0660 0.7379 0.2185 0.084 Uiso calc R 1 . .
C C33 0.0191(4) 0.6104(6) 0.1885(4) 0.082(2) Uani d . 1 . .
H H33 -0.0127 0.6062 0.2246 0.098 Uiso calc R 1 A .
C C34 0.0192(4) 0.5392(6) 0.1388(5) 0.082(2) Uani d . 1 A .
H H34 -0.0135 0.4872 0.1405 0.099 Uiso calc R 1 . .
C C35 0.0671(5) 0.5438(5) 0.0865(4) 0.088(2) Uani d . 1 . .
H H35 0.0678 0.4944 0.0534 0.105 Uiso calc R 1 A .
C C36 0.1148(4) 0.6225(5) 0.0831(4) 0.070(2) Uani d . 1 A .
H H36 0.1471 0.6254 0.0474 0.083 Uiso calc R 1 . .
C C37 0.1963(4) 1.0789(4) -0.0370(3) 0.0534(17) Uani d . 1 . .
C C38 0.1552(4) 1.0904(5) 0.0203(4) 0.0644(19) Uani d . 1 A .
H H38 0.1614 1.0470 0.0576 0.077 Uiso calc R 1 . .
C C39 0.1041(4) 1.1663(5) 0.0236(4) 0.070(2) Uani d . 1 . .
H H39 0.0768 1.1730 0.0628 0.084 Uiso calc R 1 A .
C C40 0.0943(4) 1.2308(5) -0.0310(4) 0.067(2) Uani d . 1 A .
H H40 0.0610 1.2820 -0.0286 0.080 Uiso calc R 1 . .
C C41 0.1332(4) 1.2192(5) -0.0882(4) 0.074(2) Uani d . 1 . .
H H41 0.1254 1.2619 -0.1257 0.089 Uiso calc R 1 A .
C C42 0.1845(4) 1.1457(5) -0.0922(3) 0.0660(19) Uani d . 1 A .
H H42 0.2114 1.1403 -0.1318 0.079 Uiso calc R 1 . .
C C43 0.3407(4) 1.0289(5) 0.0146(3) 0.0617(19) Uani d . 1 . .
C C44 0.3482(5) 1.1219(6) 0.0385(4) 0.103(3) Uani d . 1 A .
H H44 0.3118 1.1669 0.0242 0.123 Uiso calc R 1 . .
C C45 0.4078(6) 1.1526(7) 0.0834(5) 0.121(3) Uani d . 1 . .
H H45 0.4110 1.2169 0.0982 0.145 Uiso calc R 1 A .
C C46 0.4611(5) 1.0881(8) 0.1054(4) 0.109(3) Uani d . 1 A .
H H46 0.5006 1.1077 0.1361 0.131 Uiso calc R 1 . .
C C47 0.4567(5) 0.9952(8) 0.0826(5) 0.127(4) Uani d . 1 . .
H H47 0.4937 0.9508 0.0964 0.152 Uiso calc R 1 A .
C C48 0.3963(5) 0.9671(6) 0.0385(4) 0.101(3) Uani d . 1 A .
H H48 0.3933 0.9026 0.0242 0.121 Uiso calc R 1 . .
C C49 0.2882(4) 0.9838(4) -0.1286(3) 0.0586(18) Uani d . 1 . .
C C50 0.2438(4) 0.9347(5) -0.1780(4) 0.073(2) Uani d . 1 A .
H H50 0.2044 0.8975 -0.1641 0.088 Uiso calc R 1 . .
C C51 0.2574(5) 0.9402(6) -0.2484(4) 0.089(2) Uani d . 1 . .
H H51 0.2264 0.9072 -0.2814 0.106 Uiso calc R 1 A .
C C52 0.3145(5) 0.9924(6) -0.2702(4) 0.091(3) Uani d . 1 A .
H H52 0.3232 0.9946 -0.3177 0.109 Uiso calc R 1 . .
C C53 0.3594(4) 1.0416(5) -0.2222(4) 0.083(2) Uani d . 1 . .
H H53 0.3988 1.0780 -0.2368 0.099 Uiso calc R 1 A .
C C54 0.3465(4) 1.0378(5) -0.1515(4) 0.071(2) Uani d . 1 A .
H H54 0.3774 1.0718 -0.1190 0.086 Uiso calc R 1 . .

loop_
_atom_site_aniso_label
_atom_site_aniso_U_11
_atom_site_aniso_U_22
_atom_site_aniso_U_33
_atom_site_aniso_U_12
_atom_site_aniso_U_13
_atom_site_aniso_U_23
Ag1 0.0555(3) 0.0565(3) 0.0441(3) -0.0045(3) 0.0050(2) -0.0010(3)
P1 0.0562(11) 0.0492(10) 0.0425(9) -0.0009(9) 0.0046(8) -0.0011(8)
P2 0.0503(11) 0.0525(11) 0.0405(9) -0.0021(8) 0.0053(8) -0.0001(8)
P3 0.0540(12) 0.0500(11) 0.0511(10) -0.0032(8) -0.0011(9) 0.0055(8)
Cl1 0.0718(19) 0.0748(17) 0.0907(17) 0.0112(14) -0.0162(14) -0.0081(13)
O1 0.066(10) 0.110(9) 0.087(7) -0.031(11) -0.029(9) -0.029(6)
O2 0.072(8) 0.075(7) 0.091(7) 0.011(5) -0.016(5) -0.008(5)
O3 0.072(9) 0.075(8) 0.091(7) 0.011(7) -0.016(6) -0.008(5)
O4 0.126(16) 0.123(13) 0.058(8) 0.007(10) -0.042(11) -0.014(7)
O1' 0.072(11) 0.097(14) 0.116(11) 0.001(9) -0.028(8) -0.033(9)
O2' 0.072(13) 0.075(11) 0.091(10) 0.011(9) -0.016(9) -0.008(7)
O3' 0.072(13) 0.075(12) 0.091(10) 0.011(12) -0.016(12) -0.008(8)
O4' 0.13(2) 0.123(18) 0.058(11) 0.007(14) -0.042(15) -0.014(10)
C1 0.072(5) 0.058(5) 0.045(4) 0.008(4) 0.011(3) -0.002(3)
C2 0.114(7) 0.081(6) 0.060(5) 0.024(5) 0.021(5) -0.005(4)
C3 0.151(9) 0.099(7) 0.060(5) 0.025(6) 0.026(5) 0.016(5)
C4 0.120(7) 0.093(6) 0.056(5) 0.020(5) 0.036(5) 0.001(5)
C5 0.122(8) 0.100(7) 0.066(5) 0.036(5) 0.033(5) -0.007(5)
C6 0.105(7) 0.082(6) 0.062(5) 0.025(5) 0.020(5) 0.003(4)
C7 0.084(6) 0.053(5) 0.053(4) 0.006(4) 0.010(4) -0.004(4)
C8 0.099(7) 0.072(6) 0.113(7) -0.011(5) -0.020(6) 0.009(5)
C9 0.130(9) 0.082(8) 0.139(9) -0.028(6) 0.002(7) -0.006(6)
C10 0.148(10) 0.078(7) 0.111(8) -0.039(7) 0.037(7) 0.001(6)
C11 0.195(12) 0.096(8) 0.090(7) -0.023(7) 0.006(7) 0.009(6)
C12 0.150(9) 0.072(6) 0.075(6) -0.030(6) -0.009(6) 0.003(5)
C13 0.057(5) 0.067(5) 0.055(4) 0.010(4) 0.002(4) 0.001(4)
C14 0.075(6) 0.111(6) 0.062(5) 0.012(5) -0.004(4) -0.016(5)
C15 0.059(6) 0.133(7) 0.100(7) 0.012(5) 0.000(5) -0.006(6)
C16 0.066(6) 0.095(6) 0.074(6) 0.002(4) -0.019(5) 0.003(4)
C17 0.072(6) 0.101(6) 0.068(5) 0.002(5) -0.009(5) -0.006(4)
C18 0.068(6) 0.083(5) 0.064(5) 0.005(4) 0.000(4) -0.014(4)
C19 0.055(5) 0.066(5) 0.044(4) 0.003(4) 0.008(3) -0.001(3)
C20 0.065(5) 0.082(5) 0.058(5) -0.006(4) -0.004(4) -0.001(4)
C21 0.077(6) 0.109(7) 0.074(6) -0.010(5) -0.011(5) -0.016(5)
C22 0.074(6) 0.120(8) 0.062(5) 0.014(6) -0.013(4) -0.005(5)
C23 0.093(7) 0.102(7) 0.066(5) 0.013(5) -0.004(5) 0.005(5)
C24 0.068(5) 0.083(6) 0.062(5) 0.010(4) 0.000(4) 0.001(4)
C25 0.052(5) 0.045(4) 0.046(4) -0.004(3) 0.007(3) 0.002(3)
C26 0.065(5) 0.058(5) 0.059(4) 0.001(4) 0.000(4) -0.006(3)
C27 0.064(5) 0.069(5) 0.077(5) 0.001(4) 0.002(4) 0.003(4)
C28 0.073(6) 0.059(5) 0.078(5) 0.007(4) 0.022(4) 0.000(4)
C29 0.084(6) 0.063(5) 0.060(5) 0.004(4) 0.013(4) -0.008(4)
C30 0.068(5) 0.062(5) 0.053(4) 0.005(4) 0.007(4) 0.002(4)
C31 0.054(4) 0.052(4) 0.051(4) 0.003(3) 0.003(3) 0.004(3)
C32 0.078(5) 0.062(5) 0.071(5) -0.008(4) 0.015(4) -0.002(4)
C33 0.076(6) 0.075(6) 0.097(6) -0.013(5) 0.025(5) 0.018(5)
C34 0.079(7) 0.065(6) 0.101(7) -0.017(4) -0.004(5) 0.012(5)
C35 0.096(7) 0.066(6) 0.100(7) -0.011(5) 0.001(6) -0.010(5)
C36 0.073(6) 0.063(5) 0.074(5) -0.007(4) 0.013(4) -0.002(4)
C37 0.059(5) 0.048(4) 0.052(4) -0.007(3) -0.003(4) 0.001(3)
C38 0.067(5) 0.060(5) 0.066(5) -0.002(4) 0.001(4) 0.002(4)
C39 0.072(6) 0.065(5) 0.071(5) -0.001(4) 0.005(4) -0.006(4)
C40 0.067(5) 0.059(5) 0.072(5) 0.009(4) -0.003(4) -0.007(4)
C41 0.087(6) 0.064(5) 0.071(5) 0.012(4) -0.004(5) 0.010(4)
C42 0.073(5) 0.065(5) 0.060(5) 0.007(4) 0.005(4) 0.004(4)
C43 0.062(5) 0.061(5) 0.061(4) -0.004(4) -0.007(4) 0.014(4)
C44 0.085(7) 0.095(7) 0.123(8) -0.004(5) -0.024(6) -0.014(6)
C45 0.108(9) 0.109(8) 0.140(9) -0.016(6) -0.028(7) -0.040(7)
C46 0.096(8) 0.128(9) 0.098(7) -0.027(7) -0.037(6) 0.006(6)
C47 0.098(8) 0.125(9) 0.149(9) -0.010(7) -0.050(7) 0.025(7)
C48 0.086(7) 0.088(7) 0.122(7) -0.012(5) -0.031(6) 0.002(5)
C49 0.066(5) 0.054(4) 0.055(4) 0.001(4) -0.002(4) 0.006(3)
C50 0.080(6) 0.079(5) 0.062(5) -0.014(4) 0.007(4) 0.001(4)
C51 0.097(7) 0.104(6) 0.063(5) -0.010(5) -0.011(5) -0.003(5)
C52 0.104(8) 0.103(7) 0.067(6) -0.001(5) 0.011(6) 0.006(5)
C53 0.083(6) 0.092(6) 0.076(6) -0.009(5) 0.025(5) 0.017(5)
C54 0.073(6) 0.076(5) 0.066(5) -0.007(4) 0.005(4) 0.005(4)

loop_
_atom_type_symbol
_atom_type_description
_atom_type_scat_dispersion_real
_atom_type_scat_dispersion_imag
_atom_type_scat_source
C C 0.0033 0.0016 'International Tables Vol C Tables 4.2.6.8 and 6.1.1.4'
H H 0.0000 0.0000 'International Tables Vol C Tables 4.2.6.8 and 6.1.1.4'
P P 0.1023 0.0942 'International Tables Vol C Tables 4.2.6.8 and 6.1.1.4'
O O 0.0106 0.0060 'International Tables Vol C Tables 4.2.6.8 and 6.1.1.4'
Ag Ag -0.8971 1.1015 'International Tables Vol C Tables 4.2.6.8 and 6.1.1.4'
Cl Cl 0.1484 0.1585 'International Tables Vol C Tables 4.2.6.8 and 6.1.1.4'

loop_
_geom_angle_atom_site_label_1
_geom_angle_atom_site_label_2
_geom_angle_atom_site_label_3
_geom_angle_site_symmetry_1
_geom_angle_site_symmetry_3
_geom_angle
_geom_angle_publ_flag
P2 Ag1 P3 . . 118.38(6) y
P2 Ag1 P1 . . 114.66(5) y
P3 Ag1 P1 . . 119.17(6) y
P2 Ag1 O1 . . 92.9(4) y
P3 Ag1 O1 . . 87.0(4) y
P1 Ag1 O1 . . 118.0(4) y
C7 P1 C1 . . 102.0(3) n
C7 P1 C13 . . 102.4(3) n
C1 P1 C13 . . 104.4(3) n
C7 P1 Ag1 . . 114.7(2) n
C1 P1 Ag1 . . 115.9(2) n
C13 P1 Ag1 . . 115.6(2) n
C19 P2 C31 . . 106.2(3) n
C19 P2 C25 . . 102.8(3) n
C31 P2 C25 . . 101.0(3) n
C19 P2 Ag1 . . 107.2(2) n
C31 P2 Ag1 . . 118.4(2) n
C25 P2 Ag1 . . 119.49(19) n
C43 P3 C49 . . 107.0(3) n
C43 P3 C37 . . 102.4(3) n
C49 P3 C37 . . 101.8(3) n
C43 P3 Ag1 . . 104.3(2) n
C49 P3 Ag1 . . 115.9(2) n
C37 P3 Ag1 . . 123.8(2) n
O2 Cl1 O4' . . 79.4(12) n
O2 Cl1 O3' . . 79.0(9) n
O4' Cl1 O3' . . 113.9(16) n
O2 Cl1 O2' . . 58.4(7) n
O4' Cl1 O2' . . 102.1(12) n
O3' Cl1 O2' . . 116.9(11) n
O2 Cl1 O3 . . 108.2(7) n
O4' Cl1 O3 . . 113.4(14) n
O3' Cl1 O3 . . 132.6(9) n
O2' Cl1 O3 . . 49.8(6) n
O2 Cl1 O1 . . 110.2(7) n
O4' Cl1 O1 . . 125.5(14) n
O3' Cl1 O1 . . 31.9(7) n
O2' Cl1 O1 . . 129.3(9) n
O3 Cl1 O1 . . 113.5(8) n
O2 Cl1 O1' . . 153.5(8) n
O4' Cl1 O1' . . 121.1(14) n
O3' Cl1 O1' . . 104.0(8) n
O2' Cl1 O1' . . 98.5(9) n
O3 Cl1 O1' . . 50.4(7) n
O1 Cl1 O1' . . 73.1(7) n
O2 Cl1 O4 . . 112.7(7) n
O4' Cl1 O4 . . 34.4(10) n
O3' Cl1 O4 . . 111.0(13) n
O2' Cl1 O4 . . 126.7(9) n
O3 Cl1 O4 . . 108.7(11) n
O1 Cl1 O4 . . 103.7(11) n
O1' Cl1 O4 . . 91.1(10) n
Cl1 O1 Ag1 . . 126.0(10) n
C2 C1 C6 . . 117.3(6) n
C2 C1 P1 . . 119.7(5) n
C6 C1 P1 . . 123.0(5) n
C1 C2 C3 . . 121.1(7) n
C1 C2 H2 . . 119.5 n
C3 C2 H2 . . 119.5 n
C4 C3 C2 . . 120.9(7) n
C4 C3 H3 . . 119.6 n
C2 C3 H3 . . 119.6 n
C3 C4 C5 . . 119.5(7) n
C3 C4 H4 . . 120.2 n
C5 C4 H4 . . 120.2 n
C4 C5 C6 . . 119.7(7) n
C4 C5 H5 . . 120.2 n
C6 C5 H5 . . 120.2 n
C5 C6 C1 . . 121.4(7) n
C1 C6 H6 . . 119.3 n
C8 C7 C12 . . 117.1(7) n
C8 C7 P1 . . 117.7(6) n
C12 C7 P1 . . 125.1(6) n
C7 C8 C9 . . 122.8(8) n
C7 C8 H8 . . 118.6 n
C9 C8 H8 . . 118.6 n
C10 C9 C8 . . 119.0(9) n
C10 C9 H9 . . 120.5 n
C8 C9 H9 . . 120.5 n
C9 C10 C11 . . 120.2(9) n
C9 C10 H10 . . 119.9 n
C11 C10 H10 . . 119.9 n
C10 C11 C12 . . 119.3(9) n
C10 C11 H11 . . 120.3 n
C12 C11 H11 . . 120.3 n
C7 C12 C11 . . 121.0(8) n
C7 C12 H12 . . 119.5 n
C11 C12 H12 . . 119.5 n
C18 C13 C14 . . 117.6(6) n
C18 C13 P1 . . 119.1(6) n
C14 C13 P1 . . 123.4(5) n
C13 C14 C15 . . 121.4(7) n
C13 C14 H14 . . 119.3 n
C15 C14 H14 . . 119.3 n
C16 C15 C14 . . 119.0(8) n
C16 C15 H15 . . 120.5 n
C14 C15 H15 . . 120.5 n
C17 C16 C15 . . 120.3(7) n
C17 C16 H16 . . 119.9 n
C15 C16 H16 . . 119.9 n
C16 C17 C18 . . 120.3(7) n
C16 C17 H17 . . 119.9 n
C18 C17 H17 . . 119.9 n
C13 C18 C17 . . 121.4(7) n
C13 C18 H18 . . 119.3 n
C17 C18 H18 . . 119.3 n
C24 C19 C20 . . 118.8(6) n
C24 C19 P2 . . 124.3(5) n
C20 C19 P2 . . 116.7(5) n
C21 C20 C19 . . 120.2(7) n
C21 C20 H20 . . 119.9 n
C19 C20 H20 . . 119.9 n
C22 C21 C20 . . 119.8(7) n
C22 C21 H21 . . 120.1 n
C20 C21 H21 . . 120.1 n
C23 C22 C21 . . 121.5(8) n
C23 C22 H22 . . 119.2 n
C21 C22 H22 . . 119.2 n
C22 C23 C24 . . 120.2(8) n
C22 C23 H23 . . 119.9 n
C24 C23 H23 . . 119.9 n
C19 C24 C23 . . 119.4(7) n
C19 C24 H24 . . 120.3 n
C23 C24 H24 . . 120.3 n
C30 C25 C26 . . 118.2(6) n
C30 C25 P2 . . 124.9(5) n
C26 C25 P2 . . 116.9(5) n
C27 C26 C25 . . 120.7(6) n
C27 C26 H26 . . 119.6 n
C25 C26 H26 . . 119.6 n
C28 C27 C26 . . 120.4(7) n
C28 C27 H27 . . 119.8 n
C26 C27 H27 . . 119.8 n
C29 C28 C27 . . 119.5(7) n
C29 C28 H28 . . 120.3 n
C27 C28 H28 . . 120.3 n
C28 C29 C30 . . 121.0(6) n
C28 C29 H29 . . 119.5 n
C30 C29 H29 . . 119.5 n
C25 C30 C29 . . 120.1(6) n
C25 C30 H30 . . 119.9 n
C29 C30 H30 . . 119.9 n
C36 C31 C32 . . 118.1(6) n
C36 C31 P2 . . 119.3(5) n
C32 C31 P2 . . 122.5(5) n
C31 C32 C33 . . 121.0(7) n
C31 C32 H32 . . 119.5 n
C33 C32 H32 . . 119.5 n
C34 C33 C32 . . 119.7(8) n
C34 C33 H33 . . 120.1 n
C32 C33 H33 . . 120.1 n
C33 C34 C35 . . 120.4(7) n
C33 C34 H34 . . 119.8 n
C35 C34 H34 . . 119.8 n
C34 C35 C36 . . 119.8(7) n
C34 C35 H35 . . 120.1 n
C36 C35 H35 . . 120.1 n
C31 C36 C35 . . 121.0(7) n
C31 C36 H36 . . 119.5 n
C35 C36 H36 . . 119.5 n
C38 C37 C42 . . 117.2(6) n
C38 C37 P3 . . 119.7(5) n
C42 C37 P3 . . 123.0(5) n
C37 C38 C39 . . 121.2(6) n
C37 C38 H38 . . 119.4 n
C39 C38 H38 . . 119.4 n
C40 C39 C38 . . 120.1(7) n
C40 C39 H39 . . 120.0 n
C38 C39 H39 . . 120.0 n
C41 C40 C39 . . 119.4(7) n
C41 C40 H40 . . 120.3 n
C39 C40 H40 . . 120.3 n
C40 C41 C42 . . 121.6(7) n
C40 C41 H41 . . 119.2 n
C42 C41 H41 . . 119.2 n
C41 C42 C37 . . 120.5(7) n
C41 C42 H42 . . 119.8 n
C37 C42 H42 . . 119.8 n
C44 C43 C48 . . 114.9(7) n
C44 C43 P3 . . 126.2(6) n
C48 C43 P3 . . 118.8(6) n
C43 C44 C45 . . 123.0(8) n
C43 C44 H44 . . 118.5 n
C45 C44 H44 . . 118.5 n
C46 C45 C44 . . 119.5(9) n
C46 C45 H45 . . 120.2 n
C44 C45 H45 . . 120.2 n
C47 C46 C45 . . 119.8(9) n
C47 C46 H46 . . 120.1 n
C45 C46 H46 . . 120.1 n
C46 C47 C48 . . 119.1(9) n
C46 C47 H47 . . 120.5 n
C48 C47 H47 . . 120.5 n
C43 C48 C47 . . 123.7(8) n
C43 C48 H48 . . 118.1 n
C47 C48 H48 . . 118.1 n
C50 C49 C54 . . 118.0(6) n
C50 C49 P3 . . 118.1(6) n
C54 C49 P3 . . 123.8(5) n
C49 C50 C51 . . 120.2(7) n
C49 C50 H50 . . 119.9 n
C51 C50 H50 . . 119.9 n
C52 C51 C50 . . 121.4(8) n
C52 C51 H51 . . 119.3 n
C50 C51 H51 . . 119.3 n
C51 C52 C53 . . 119.4(8) n
C51 C52 H52 . . 120.3 n
C53 C52 H52 . . 120.3 n
C52 C53 C54 . . 120.2(7) n
C52 C53 H53 . . 119.9 n
C54 C53 H53 . . 119.9 n
C53 C54 C49 . . 120.8(7) n
C53 C54 H54 . . 119.6 n
C49 C54 H54 . . 119.6 n

loop_
_geom_bond_atom_site_label_1
_geom_bond_atom_site_label_2
_geom_bond_site_symmetry_2
_geom_bond_distance
_geom_bond_publ_flag
Ag1 P2 . 2.5076(16) y
Ag1 P3 . 2.5450(17) y
Ag1 P1 . 2.5663(17) y
Ag1 O1 . 2.608(12) y
P1 C7 . 1.809(7) n
P1 C1 . 1.809(6) n
P1 C13 . 1.826(6) n
P2 C19 . 1.803(6) n
P2 C31 . 1.808(6) n
P2 C25 . 1.815(6) n
P3 C43 . 1.785(7) n
P3 C49 . 1.814(7) n
P3 C37 . 1.815(6) n
Cl1 O2 . 1.386(10) n
Cl1 O4' . 1.39(2) n
Cl1 O3' . 1.39(2) n
Cl1 O2' . 1.393(14) n
Cl1 O3 . 1.400(10) n
Cl1 O1 . 1.403(16) n
Cl1 O1' . 1.419(14) n
Cl1 O4 . 1.44(2) n
C1 C2 . 1.364(8) n
C1 C6 . 1.391(8) n
C2 C3 . 1.388(9) n
C2 H2 . 0.9300 n
C3 C4 . 1.354(9) n
C3 H3 . 0.9300 n
C4 C5 . 1.365(9) n
C4 H4 . 0.9300 n
C5 C6 . 1.386(9) n
C5 H5 . 0.9300 n
C6 H6 . 0.9300 n
C7 C8 . 1.361(9) n
C7 C12 . 1.377(9) n
C8 C9 . 1.386(10) n
C8 H8 . 0.9300 n
C9 C10 . 1.351(11) n
C9 H9 . 0.9300 n
C10 C11 . 1.370(11) n
C10 H10 . 0.9300 n
C11 C12 . 1.399(10) n
C11 H11 . 0.9300 n
C12 H12 . 0.9300 n
C13 C18 . 1.359(8) n
C13 C14 . 1.378(9) n
C14 C15 . 1.395(9) n
C14 H14 . 0.9300 n
C15 C16 . 1.382(9) n
C15 H15 . 0.9300 n
C16 C17 . 1.330(9) n
C16 H16 . 0.9300 n
C17 C18 . 1.405(8) n
C17 H17 . 0.9300 n
C18 H18 . 0.9300 n
C19 C24 . 1.385(8) n
C19 C20 . 1.406(8) n
C20 C21 . 1.382(8) n
C20 H20 . 0.9300 n
C21 C22 . 1.360(9) n
C21 H21 . 0.9300 n
C22 C23 . 1.347(9) n
C22 H22 . 0.9300 n
C23 C24 . 1.407(9) n
C23 H23 . 0.9300 n
C24 H24 . 0.9300 n
C25 C30 . 1.378(7) n
C25 C26 . 1.386(7) n
C26 C27 . 1.382(8) n
C26 H26 . 0.9300 n
C27 C28 . 1.369(8) n
C27 H27 . 0.9300 n
C28 C29 . 1.351(8) n
C28 H28 . 0.9300 n
C29 C30 . 1.393(8) n
C29 H29 . 0.9300 n
C30 H30 . 0.9300 n
C31 C36 . 1.373(8) n
C31 C32 . 1.386(8) n
C32 C33 . 1.388(9) n
C32 H32 . 0.9300 n
C33 C34 . 1.363(9) n
C33 H33 . 0.9300 n
C34 C35 . 1.368(10) n
C34 H34 . 0.9300 n
C35 C36 . 1.389(9) n
C35 H35 . 0.9300 n
C36 H36 . 0.9300 n
C37 C38 . 1.374(8) n
C37 C42 . 1.403(8) n
C38 C39 . 1.399(8) n
C38 H38 . 0.9300 n
C39 C40 . 1.369(8) n
C39 H39 . 0.9300 n
C40 C41 . 1.349(9) n
C40 H40 . 0.9300 n
C41 C42 . 1.378(8) n
C41 H41 . 0.9300 n
C42 H42 . 0.9300 n
C43 C44 . 1.363(9) n
C43 C48 . 1.370(9) n
C44 C45 . 1.392(10) n
C44 H44 . 0.9300 n
C45 C46 . 1.354(11) n
C45 H45 . 0.9300 n
C46 C47 . 1.353(11) n
C46 H46 . 0.9300 n
C47 C48 . 1.384(10) n
C47 H47 . 0.9300 n
C48 H48 . 0.9300 n
C49 C50 . 1.370(8) n
C49 C54 . 1.386(8) n
C50 C51 . 1.385(9) n
C50 H50 . 0.9300 n
C51 C52 . 1.348(10) n
C51 H51 . 0.9300 n
C52 C53 . 1.360(9) n
C52 H52 . 0.9300 n
C53 C54 . 1.384(8) n
C53 H53 . 0.9300 n
C54 H54 . 0.9300 n

loop_
_geom_torsion_atom_site_label_1
_geom_torsion_atom_site_label_2
_geom_torsion_atom_site_label_3
_geom_torsion_atom_site_label_4
_geom_torsion_site_symmetry_1
_geom_torsion_site_symmetry_2
_geom_torsion_site_symmetry_3
_geom_torsion_site_symmetry_4
_geom_torsion
_geom_torsion_publ_flag
P2 Ag1 P1 C7 . . . . 41.9(3) n
P3 Ag1 P1 C7 . . . . -169.3(2) n
O1 Ag1 P1 C7 . . . . -66.1(5) n
P2 Ag1 P1 C1 . . . . 160.5(2) n
P3 Ag1 P1 C1 . . . . -50.7(2) n
O1 Ag1 P1 C1 . . . . 52.5(5) n
P2 Ag1 P1 C13 . . . . -77.0(2) n
P3 Ag1 P1 C13 . . . . 71.8(2) n
O1 Ag1 P1 C13 . . . . 175.1(5) n
P3 Ag1 P2 C19 . . . . -94.4(2) n
P1 Ag1 P2 C19 . . . . 54.6(2) n
O1 Ag1 P2 C19 . . . . 177.4(5) n
P3 Ag1 P2 C31 . . . . 145.6(2) n
P1 Ag1 P2 C31 . . . . -65.4(2) n
O1 Ag1 P2 C31 . . . . 57.4(4) n
P3 Ag1 P2 C25 . . . . 21.9(2) n
P1 Ag1 P2 C25 . . . . 170.9(2) n
O1 Ag1 P2 C25 . . . . -66.3(5) n
P2 Ag1 P3 C43 . . . . 80.6(3) n
P1 Ag1 P3 C43 . . . . -67.0(3) n
O1 Ag1 P3 C43 . . . . 172.3(5) n
P2 Ag1 P3 C49 . . . . -162.1(2) n
P1 Ag1 P3 C49 . . . . 50.3(3) n
O1 Ag1 P3 C49 . . . . -70.4(5) n
P2 Ag1 P3 C37 . . . . -35.3(2) n
P1 Ag1 P3 C37 . . . . 177.0(2) n
O1 Ag1 P3 C37 . . . . 56.4(5) n
O2 Cl1 O1 Ag1 . . . . 129.0(9) n
O4' Cl1 O1 Ag1 . . . . -139.7(17) n
O3' Cl1 O1 Ag1 . . . . 142(3) n
O2' Cl1 O1 Ag1 . . . . 64.0(16) n
O3 Cl1 O1 Ag1 . . . . 7.6(14) n
O1' Cl1 O1 Ag1 . . . . -23.2(10) n
O4 Cl1 O1 Ag1 . . . . -110.2(12) n
P2 Ag1 O1 Cl1 . . . . -106.1(11) n
P3 Ag1 O1 Cl1 . . . . 135.6(12) n
P1 Ag1 O1 Cl1 . . . . 13.9(13) n
C7 P1 C1 C2 . . . . 146.1(6) n
C13 P1 C1 C2 . . . . -107.6(6) n
Ag1 P1 C1 C2 . . . . 20.7(7) n
C7 P1 C1 C6 . . . . -33.1(7) n
C13 P1 C1 C6 . . . . 73.2(7) n
Ag1 P1 C1 C6 . . . . -158.5(5) n
C6 C1 C2 C3 . . . . -1.8(11) n
P1 C1 C2 C3 . . . . 179.0(6) n
C1 C2 C3 C4 . . . . -0.5(13) n
C2 C3 C4 C5 . . . . 2.4(14) n
C3 C4 C5 C6 . . . . -1.9(13) n
C4 C5 C6 C1 . . . . -0.4(12) n
C2 C1 C6 C5 . . . . 2.3(11) n
P1 C1 C6 C5 . . . . -178.6(6) n
C1 P1 C7 C8 . . . . -59.7(7) n
C13 P1 C7 C8 . . . . -167.6(6) n
Ag1 P1 C7 C8 . . . . 66.4(6) n
C1 P1 C7 C12 . . . . 118.7(7) n
C13 P1 C7 C12 . . . . 10.9(7) n
Ag1 P1 C7 C12 . . . . -115.1(6) n
C12 C7 C8 C9 . . . . 0.3(13) n
P1 C7 C8 C9 . . . . 178.8(7) n
C7 C8 C9 C10 . . . . 5.1(15) n
C8 C9 C10 C11 . . . . -8.9(16) n
C9 C10 C11 C12 . . . . 7.4(16) n
C8 C7 C12 C11 . . . . -1.8(12) n
P1 C7 C12 C11 . . . . 179.7(7) n
C10 C11 C12 C7 . . . . -1.9(14) n
C7 P1 C13 C18 . . . . -83.5(6) n
C1 P1 C13 C18 . . . . 170.5(5) n
Ag1 P1 C13 C18 . . . . 42.0(6) n
C7 P1 C13 C14 . . . . 96.3(6) n
C1 P1 C13 C14 . . . . -9.7(7) n
Ag1 P1 C13 C14 . . . . -138.2(6) n
C18 C13 C14 C15 . . . . 1.4(11) n
P1 C13 C14 C15 . . . . -178.4(6) n
C13 C14 C15 C16 . . . . 0.9(12) n
C14 C15 C16 C17 . . . . -2.2(12) n
C15 C16 C17 C18 . . . . 1.4(12) n
C14 C13 C18 C17 . . . . -2.3(10) n
P1 C13 C18 C17 . . . . 177.5(5) n
C16 C17 C18 C13 . . . . 1.0(11) n
C31 P2 C19 C24 . . . . 7.9(6) n
C25 P2 C19 C24 . . . . 113.5(6) n
Ag1 P2 C19 C24 . . . . -119.6(5) n
C31 P2 C19 C20 . . . . -176.2(5) n
C25 P2 C19 C20 . . . . -70.6(5) n
Ag1 P2 C19 C20 . . . . 56.2(5) n
C24 C19 C20 C21 . . . . -2.5(10) n
P2 C19 C20 C21 . . . . -178.6(5) n
C19 C20 C21 C22 . . . . 2.5(11) n
C20 C21 C22 C23 . . . . -1.2(13) n
C21 C22 C23 C24 . . . . 0.0(13) n
C20 C19 C24 C23 . . . . 1.3(10) n
P2 C19 C24 C23 . . . . 177.0(5) n
C22 C23 C24 C19 . . . . 0.0(11) n
C19 P2 C25 C30 . . . . -0.2(6) n
C31 P2 C25 C30 . . . . 109.5(6) n
Ag1 P2 C25 C30 . . . . -118.7(5) n
C19 P2 C25 C26 . . . . -179.1(5) n
C31 P2 C25 C26 . . . . -69.4(5) n
Ag1 P2 C25 C26 . . . . 62.4(5) n
C30 C25 C26 C27 . . . . -0.6(10) n
P2 C25 C26 C27 . . . . 178.4(5) n
C25 C26 C27 C28 . . . . 1.3(11) n
C26 C27 C28 C29 . . . . 0.0(11) n
C27 C28 C29 C30 . . . . -2.0(11) n
C26 C25 C30 C29 . . . . -1.4(9) n
P2 C25 C30 C29 . . . . 179.8(5) n
C28 C29 C30 C25 . . . . 2.7(11) n
C19 P2 C31 C36 . . . . -114.7(5) n
C25 P2 C31 C36 . . . . 138.3(5) n
Ag1 P2 C31 C36 . . . . 5.8(6) n
C19 P2 C31 C32 . . . . 68.7(6) n
C25 P2 C31 C32 . . . . -38.3(6) n
Ag1 P2 C31 C32 . . . . -170.8(4) n
C36 C31 C32 C33 . . . . -0.4(10) n
P2 C31 C32 C33 . . . . 176.2(5) n
C31 C32 C33 C34 . . . . -0.7(11) n
C32 C33 C34 C35 . . . . 1.6(12) n
C33 C34 C35 C36 . . . . -1.4(12) n
C32 C31 C36 C35 . . . . 0.6(10) n
P2 C31 C36 C35 . . . . -176.2(5) n
C34 C35 C36 C31 . . . . 0.3(11) n
C43 P3 C37 C38 . . . . -79.7(6) n
C49 P3 C37 C38 . . . . 169.7(5) n
Ag1 P3 C37 C38 . . . . 37.1(6) n
C43 P3 C37 C42 . . . . 99.3(5) n
C49 P3 C37 C42 . . . . -11.3(6) n
Ag1 P3 C37 C42 . . . . -143.8(4) n
C42 C37 C38 C39 . . . . -0.6(9) n
P3 C37 C38 C39 . . . . 178.5(5) n
C37 C38 C39 C40 . . . . 0.1(10) n
C38 C39 C40 C41 . . . . 1.1(10) n
C39 C40 C41 C42 . . . . -1.9(11) n
C40 C41 C42 C37 . . . . 1.5(11) n
C38 C37 C42 C41 . . . . -0.2(9) n
P3 C37 C42 C41 . . . . -179.3(5) n
C49 P3 C43 C44 . . . . 97.5(7) n
C37 P3 C43 C44 . . . . -9.2(8) n
Ag1 P3 C43 C44 . . . . -139.3(6) n
C49 P3 C43 C48 . . . . -87.6(6) n
C37 P3 C43 C48 . . . . 165.8(6) n
Ag1 P3 C43 C48 . . . . 35.7(7) n
C48 C43 C44 C45 . . . . 0.4(12) n
P3 C43 C44 C45 . . . . 175.5(7) n
C43 C44 C45 C46 . . . . -0.6(15) n
C44 C45 C46 C47 . . . . 1.3(16) n
C45 C46 C47 C48 . . . . -1.8(16) n
C44 C43 C48 C47 . . . . -0.9(13) n
P3 C43 C48 C47 . . . . -176.5(7) n
C46 C47 C48 C43 . . . . 1.7(15) n
C43 P3 C49 C50 . . . . 168.3(5) n
C37 P3 C49 C50 . . . . -84.6(6) n
Ag1 P3 C49 C50 . . . . 52.5(6) n
C43 P3 C49 C54 . . . . -15.9(7) n
C37 P3 C49 C54 . . . . 91.1(6) n
Ag1 P3 C49 C54 . . . . -131.8(5) n
C54 C49 C50 C51 . . . . -0.5(10) n
P3 C49 C50 C51 . . . . 175.5(6) n
C49 C50 C51 C52 . . . . 0.9(12) n
C50 C51 C52 C53 . . . . -0.8(13) n
C51 C52 C53 C54 . . . . 0.3(13) n
C52 C53 C54 C49 . . . . 0.1(11) n
C50 C49 C54 C53 . . . . 0.0(10) n
P3 C49 C54 C53 . . . . -175.8(5) n
